data_4317260
loop_
_publ_author_name
'Shashank Mishra'
'Erwann Jeanneau'
'Marie-H\'el\`ene Berger'
'Jean-Fran\,cois Hochepied'
'St\'ephane Daniele'

_publ_contact_author_address
;Universit\'e Claude Bernard Lyon 1
IRCELYON
2 avenue A. Einstein
69626 Villeurbanne C\'edex
France.
;
_publ_contact_author_email mishrashashank74@rediffmail.com
_publ_contact_author_fax '(+33) 472445399'
_publ_contact_author_name 'Dr. Shashank Mishra'
_publ_contact_author_phone '(+33) 472445329'
_publ_section_title
;
 Novel Heteroleptic Heterobimetallic Alkoxide Complexes as Facile
 Single-Source Precursors for Ta5+ Doped TiO2-SnO2 Nanoparticles
;
_journal_name_full 'Inorganic Chemistry'
_journal_page_first 11184
_journal_page_last 11189
_journal_paper_doi 10.1021/ic102134w
_journal_volume 49
_journal_year 2010
_chemical_formula_moiety 'C12 H32 Cl4 O6 Sn Ti, C2 H6 O'
_chemical_formula_sum 'C14 H38 Cl4 O7 Sn Ti'
_chemical_formula_weight 626.85
_space_group_IT_number 14
_symmetry_cell_setting monoclinic
_symmetry_space_group_name_Hall '-P 2yn'
_symmetry_space_group_name_H-M 'P 1 21/n 1'
_atom_sites_solution_hydrogens geom
_atom_sites_solution_primary direct
_audit_creation_date 09-12-18
_audit_creation_method CRYSTALS_ver_12.87
_cell_angle_alpha 90
_cell_angle_beta 97.526(7)
_cell_angle_gamma 90
_cell_formula_units_Z 4
_cell_length_a 9.6432(7)
_cell_length_b 17.1750(10)
_cell_length_c 16.2760(10)
_cell_measurement_reflns_used 9032
_cell_measurement_temperature 150
_cell_measurement_theta_max 29.4714
_cell_measurement_theta_min 3.4571
_cell_volume 2672.4(3)
_computing_cell_refinement
;
CrysAlisPro, Oxford Diffraction Ltd.,
Version 1.171.33.52 (release 06-11-2009 CrysAlis171 .NET)
(compiled Nov  6 2009,16:24:50)
;
_computing_data_collection
;
CrysAlisPro, Oxford Diffraction Ltd.,
Version 1.171.33.52 (release 06-11-2009 CrysAlis171 .NET)
(compiled Nov  6 2009,16:24:50)
;
_computing_data_reduction
;
CrysAlisPro, Oxford Diffraction Ltd.,
Version 1.171.33.52 (release 06-11-2009 CrysAlis171 .NET)
(compiled Nov  6 2009,16:24:50)
;
_computing_molecular_graphics 'CAMERON (Watkin et al., 1996)'
_computing_publication_material 'CRYSTALS (Betteridge et al., 2003)'
_computing_structure_refinement 'CRYSTALS (Betteridge et al., 2003)'
_computing_structure_solution 'SIR97 (Altomare et al., 1999)'
_diffrn_ambient_temperature 150
_diffrn_measured_fraction_theta_full 0.997
_diffrn_measured_fraction_theta_max 0.858
_diffrn_measurement_device_type 'Xcalibur, Atlas, Gemini ultra'
_diffrn_measurement_method \w
_diffrn_radiation_monochromator graphite
_diffrn_radiation_source 'Enhance (Mo) X-ray Source'
_diffrn_radiation_type 'Mo K\a'
_diffrn_radiation_wavelength 0.71069
_diffrn_reflns_av_R_equivalents 0.031
_diffrn_reflns_limit_h_max 12
_diffrn_reflns_limit_h_min -12
_diffrn_reflns_limit_k_max 20
_diffrn_reflns_limit_k_min -23
_diffrn_reflns_limit_l_max 20
_diffrn_reflns_limit_l_min -22
_diffrn_reflns_number 16663
_diffrn_reflns_theta_full 26.350
_diffrn_reflns_theta_max 29.606
_diffrn_reflns_theta_min 3.465
_diffrn_standards_number 0
_exptl_absorpt_coefficient_mu 1.661
_exptl_absorpt_correction_T_max 0.646
_exptl_absorpt_correction_T_min 0.422
_exptl_absorpt_correction_type analytical
_exptl_absorpt_process_details
;
CrysAlisPro, Oxford Diffraction Ltd.,
Version 1.171.33.52 (release 06-11-2009 CrysAlis171 .NET)
(compiled Nov  6 2009,16:24:50)
Analytical numeric absorption correction using a multifaceted crystal
            model based on expressions derived by R.C. Clark & J.S. Reid.
(Clark, R. C. & Reid, J. S. (1995). Acta Cryst. A51, 887-897)
;
_exptl_crystal_colour colorless
_exptl_crystal_density_diffrn 1.558
_exptl_crystal_density_method 'not measured'
_exptl_crystal_description block
_exptl_crystal_F_000 1272
_exptl_crystal_size_max 0.706
_exptl_crystal_size_mid 0.432
_exptl_crystal_size_min 0.317
_refine_diff_density_max 1.39
_refine_diff_density_min -1.32
_refine_ls_extinction_coef 61(4)
_refine_ls_extinction_method 'Larson (1970), Equation 22'
_refine_ls_goodness_of_fit_ref 0.9360
_refine_ls_hydrogen_treatment none
_refine_ls_matrix_type full
_refine_ls_number_parameters 245
_refine_ls_number_reflns 6468
_refine_ls_number_restraints 2
_refine_ls_R_factor_all 0.0615
_refine_ls_R_factor_gt 0.0461
_refine_ls_shift/su_max 0.0008312
_refine_ls_shift/su_mean 0.0940120
_refine_ls_structure_factor_coef Fsqd
_refine_ls_weighting_details
;
 Method, part 1, Chebychev polynomial, (Watkin, 1994, Prince, 1982) 
 [weight] = 1.0/[A~0~*T~0~(x)+A~1~*T~1~(x) ... +A~n-1~]*T~n-1~(x)] 
 where A~i~ are the Chebychev coefficients listed below and x= Fcalc/Fmax 
 Method = Robust Weighting (Prince, 1982) 
 W = [weight] * [1-(deltaF/6*sigmaF)^2^]^2^ 
 A~i~ are: 
 0.184E+04 0.300E+04 0.179E+04 723. 156. 
;
_refine_ls_weighting_scheme calc
_refine_ls_wR_factor_all 0.1227
_refine_ls_wR_factor_gt 0.1010
_refine_ls_wR_factor_ref 0.1227
_reflns_limit_h_max 12
_reflns_limit_h_min -12
_reflns_limit_k_max 23
_reflns_limit_k_min 0
_reflns_limit_l_max 22
_reflns_limit_l_min 0
_reflns_number_gt 4981
_reflns_number_total 6468
_reflns_threshold_expression I>2.0\s(I)
_oxford_diffrn_Wilson_B_factor 0.00
_oxford_diffrn_Wilson_scale 0.00
_oxford_refine_ls_r_factor_ref 0.0615
_oxford_refine_ls_scale 2.276(17)
_oxford_reflns_number_all 6468
_oxford_reflns_threshold_expression_ref I>-10.0\s(I)
_oxford_structure_analysis_title 'smr224c in P 1 21/n 1'
_cod_data_source_file ic102134w_si_002_1.cif
_cod_data_source_block complex_1
_cod_depositor_comments
;
The following automatic conversions were performed:

'_symmetry_cell_setting' value 'Monoclinic' changed to 'monoclinic'
according to the built-in table from CIF Core dictionary named
'cif_core.dic' version 2.4.1 from 2010-06-29.

Automatic conversion script
Id: cif_fix_values 1646 2011-03-28 12:23:43Z adriana 
;
_cod_original_sg_symbol_H-M 'P 1 21/n 1 '
_cod_original_formula_sum 'C14 H38 Cl4 O7 Sn1 Ti1'
_cod_database_code 4317260

loop_
_symmetry_equiv_pos_as_xyz
x,y,z
-x,-y,-z
-x+1/2,y+1/2,-z+1/2
x+1/2,-y+1/2,z+1/2

loop_
_atom_site_label
_atom_site_type_symbol
_atom_site_fract_x
_atom_site_fract_y
_atom_site_fract_z
_atom_site_U_iso_or_equiv
_atom_site_occupancy
_atom_site_adp_type
_atom_site_refinement_flags_posn
_atom_site_refinement_flags_adp
_atom_site_refinement_flags_occupancy
_atom_site_disorder_assembly
_atom_site_disorder_group
_oxford_atom_site_special_shape
_atom_site_attached_hydrogens
C1 C 0.6224(6) -0.4071(4) 0.5745(3) 0.0491 1.0000 Uani . . . . . . .
C2 C 0.6640(7) -0.4915(4) 0.5759(5) 0.0705 1.0000 Uani . . . . . . .
C3 C 0.7275(6) -0.2303(4) 0.8403(3) 0.0537 1.0000 Uani . . . . . . .
C4 C 0.8014(8) -0.2632(6) 0.9166(4) 0.0868 1.0000 Uani . . . . . . .
C5 C 0.7079(6) -0.1895(4) 0.5468(3) 0.0496 1.0000 Uani . . . . . . .
C6 C 0.6310(7) -0.1146(4) 0.5340(4) 0.0599 1.0000 Uani . . . . . . .
C7 C 1.1056(5) -0.2379(3) 0.7890(4) 0.0433 1.0000 Uani . . . . . . .
C8 C 1.1382(8) -0.1687(4) 0.8441(4) 0.0630 1.0000 Uani . . . . . . .
C9 C 1.0301(9) -0.3486(7) 0.5606(5) 0.1124 1.0000 Uani D . . . . . .
C10 C 0.9991(12) -0.3901(6) 0.4832(6) 0.1154 1.0000 Uani D . . . . . .
C11 C 1.0160(6) -0.4465(3) 0.7864(4) 0.0480 1.0000 Uani . . . . . . .
C12 C 0.9967(8) -0.5230(4) 0.7422(5) 0.0657 1.0000 Uani . . . . . . .
C13 C 1.0906(14) -0.1085(5) 0.5846(9) 0.1557 1.0000 Uani D . . . . . .
C14 C 1.1867(9) -0.0490(5) 0.5665(5) 0.0836 1.0000 Uani D . . . . . .
O1 O 0.6631(3) -0.37138(19) 0.6540(2) 0.0333 1.0000 Uani . . . . . . .
O2 O 0.7105(3) -0.28776(19) 0.77510(19) 0.0307 1.0000 Uani . . . . . . .
O3 O 0.7313(4) -0.2106(2) 0.6326(2) 0.0371 1.0000 Uani . . . . . . .
O4 O 0.9732(3) -0.2271(2) 0.7368(2) 0.0360 1.0000 Uani . . . . . . .
O5 O 0.9069(4) -0.3217(3) 0.5903(2) 0.0541 1.0000 Uani . . . . . . .
O6 O 0.9402(4) -0.3866(2) 0.7421(2) 0.0426 1.0000 Uani . . . . . . .
Sn1 Sn 0.53479(3) -0.357357(19) 0.74719(2) 0.0323 1.0000 Uani . . . . . . .
Ti1 Ti 0.84094(8) -0.31317(5) 0.68627(5) 0.0309 1.0000 Uani . . . . . . .
Cl3 Cl 0.42383(12) -0.24803(7) 0.66865(8) 0.0407 1.0000 Uani . . . . . . .
Cl4 Cl 0.66036(14) -0.46356(9) 0.82192(10) 0.0545 1.0000 Uani . . . . . . .
Cl2 Cl 0.35854(14) -0.44401(9) 0.68645(11) 0.0562 1.0000 Uani . . . . . . .
Cl1 Cl 0.42636(14) -0.32413(10) 0.86492(8) 0.0498 1.0000 Uani . . . . . . .
O7 O 1.0198(5) -0.1096(2) 0.6476(3) 0.0669 1.0000 Uani . . . . . . .
H31 H 0.7794 -0.1862 0.8232 0.0649 1.0000 Uiso R . . . . . .
H32 H 0.6358 -0.2122 0.8506 0.0649 1.0000 Uiso R . . . . . .
H51 H 0.7991 -0.1851 0.5267 0.0593 1.0000 Uiso R . . . . . .
H52 H 0.6509 -0.2296 0.5157 0.0592 1.0000 Uiso R . . . . . .
H63 H 0.6239 -0.0999 0.4766 0.0920 1.0000 Uiso R . . . . . .
H61 H 0.6799 -0.0751 0.5681 0.0920 1.0000 Uiso R . . . . . .
H62 H 0.5387 -0.1211 0.5487 0.0920 1.0000 Uiso R . . . . . .
H71 H 1.0983 -0.2836 0.8229 0.0501 1.0000 Uiso R . . . . . .
H72 H 1.1784 -0.2459 0.7544 0.0499 1.0000 Uiso R . . . . . .
H112 H 0.9846 -0.4516 0.8408 0.0581 1.0000 Uiso R . . . . . .
H111 H 1.1148 -0.4330 0.7935 0.0580 1.0000 Uiso R . . . . . .
H12 H 0.6657 -0.3793 0.5320 0.0561 1.0000 Uiso R . . . . . .
H11 H 0.5211 -0.4035 0.5611 0.0560 1.0000 Uiso R . . . . . .
H83 H 1.2246 -0.1774 0.8795 0.0918 1.0000 Uiso R . . . . . .
H81 H 1.0627 -0.1599 0.8766 0.0920 1.0000 Uiso R . . . . . .
H82 H 1.1479 -0.1242 0.8103 0.0919 1.0000 Uiso R . . . . . .
H23 H 0.6428 -0.5133 0.5212 0.1049 1.0000 Uiso R . . . . . .
H22 H 0.7624 -0.4958 0.5943 0.1048 1.0000 Uiso R . . . . . .
H21 H 0.6132 -0.5195 0.6134 0.1051 1.0000 Uiso R . . . . . .
H123 H 1.0478 -0.5627 0.7748 0.0960 1.0000 Uiso R . . . . . .
H121 H 0.8987 -0.5359 0.7333 0.0960 1.0000 Uiso R . . . . . .
H122 H 1.0319 -0.5188 0.6897 0.0960 1.0000 Uiso R . . . . . .
H41 H 0.8193 -0.2232 0.9579 0.1251 1.0000 Uiso R . . . . . .
H43 H 0.8892 -0.2851 0.9046 0.1249 1.0000 Uiso R . . . . . .
H42 H 0.7449 -0.3036 0.9365 0.1249 1.0000 Uiso R . . . . . .
H3 H 0.6566 -0.2100 0.6525 0.0557 1.0000 Uiso R . . . . . .
H4 H 0.9758 -0.1889 0.7062 0.0514 1.0000 Uiso R . . . . . .
H7 H 0.9820 -0.0687 0.6589 0.0952 1.0000 Uiso R . . . . . .
H142 H 1.2271 -0.0647 0.5191 0.1057 1.0000 Uiso R . . . . . .
H143 H 1.2586 -0.0406 0.6115 0.1057 1.0000 Uiso R . . . . . .
H141 H 1.1356 -0.0022 0.5547 0.1057 1.0000 Uiso R . . . . . .
H132 H 1.1482 -0.1534 0.5928 0.1996 1.0000 Uiso R . . . . . .
H131 H 1.0252 -0.1149 0.5360 0.1996 1.0000 Uiso R . . . . . .
H103 H 1.0864 -0.4062 0.4679 0.1559 1.0000 Uiso R . . . . . .
H101 H 0.9423 -0.4345 0.4886 0.1559 1.0000 Uiso R . . . . . .
H102 H 0.9532 -0.3567 0.4417 0.1559 1.0000 Uiso R . . . . . .
H91 H 1.0776 -0.3831 0.6005 0.1402 1.0000 Uiso R . . . . . .
H92 H 1.0886 -0.3053 0.5536 0.1402 1.0000 Uiso R . . . . . .

loop_
_atom_site_aniso_label
_atom_site_aniso_U_11
_atom_site_aniso_U_22
_atom_site_aniso_U_33
_atom_site_aniso_U_23
_atom_site_aniso_U_13
_atom_site_aniso_U_12
C1 0.038(3) 0.063(4) 0.042(3) -0.015(3) -0.008(2) -0.002(2)
C2 0.053(4) 0.063(4) 0.091(5) -0.043(4) -0.006(3) 0.009(3)
C3 0.046(3) 0.077(4) 0.041(3) -0.020(3) 0.016(2) -0.012(3)
C4 0.069(5) 0.157(9) 0.033(3) -0.008(4) 0.004(3) -0.024(5)
C5 0.053(3) 0.062(4) 0.033(3) 0.010(2) 0.004(2) 0.000(3)
C6 0.070(4) 0.057(4) 0.049(3) 0.020(3) -0.008(3) -0.007(3)
C7 0.030(2) 0.047(3) 0.051(3) -0.003(2) -0.001(2) -0.003(2)
C8 0.067(4) 0.057(4) 0.059(4) -0.008(3) -0.014(3) -0.004(3)
C9 0.086(6) 0.192(12) 0.066(5) -0.015(6) 0.033(5) 0.062(7)
C10 0.151(10) 0.111(8) 0.098(7) -0.001(6) 0.067(7) 0.053(7)
C11 0.042(3) 0.042(3) 0.056(3) 0.000(2) -0.008(2) 0.007(2)
C12 0.062(4) 0.045(3) 0.086(5) -0.007(3) -0.008(3) 0.016(3)
C13 0.219(14) 0.069(6) 0.218(14) 0.024(7) 0.173(13) 0.003(7)
C14 0.095(6) 0.079(5) 0.085(6) -0.008(4) 0.044(5) -0.022(5)
O1 0.0297(15) 0.0382(17) 0.0327(16) -0.0040(13) 0.0066(12) 0.0029(13)
O2 0.0286(14) 0.0361(16) 0.0293(15) -0.0001(12) 0.0112(12) 0.0001(12)
O3 0.0395(17) 0.0422(18) 0.0296(16) 0.0071(14) 0.0047(13) -0.0005(14)
O4 0.0288(15) 0.0403(18) 0.0390(17) 0.0060(14) 0.0051(13) -0.0019(13)
O5 0.048(2) 0.071(3) 0.046(2) -0.010(2) 0.0179(18) 0.009(2)
O6 0.0336(17) 0.0368(18) 0.055(2) 0.0023(16) -0.0045(15) 0.0044(14)
Sn1 0.02525(16) 0.03462(17) 0.03718(18) 0.00669(12) 0.00520(12) 0.00002(11)
Ti1 0.0262(4) 0.0392(4) 0.0279(4) -0.0023(3) 0.0060(3) 0.0015(3)
Cl3 0.0327(5) 0.0445(6) 0.0460(6) 0.0141(5) 0.0087(5) 0.0082(5)
Cl4 0.0368(6) 0.0500(7) 0.0767(10) 0.0310(7) 0.0072(6) 0.0039(5)
Cl2 0.0357(6) 0.0483(7) 0.0829(11) -0.0003(7) 0.0012(6) -0.0120(5)
Cl1 0.0373(6) 0.0728(9) 0.0423(7) 0.0128(6) 0.0165(5) 0.0032(6)
O7 0.084(3) 0.040(2) 0.088(3) 0.015(2) 0.052(3) 0.011(2)

loop_
_atom_type_symbol
_atom_type_scat_dispersion_real
_atom_type_scat_dispersion_imag
_atom_type_scat_Cromer_Mann_a1
_atom_type_scat_Cromer_Mann_b1
_atom_type_scat_Cromer_Mann_a2
_atom_type_scat_Cromer_Mann_b2
_atom_type_scat_Cromer_Mann_a3
_atom_type_scat_Cromer_Mann_b3
_atom_type_scat_Cromer_Mann_a4
_atom_type_scat_Cromer_Mann_b4
_atom_type_scat_Cromer_Mann_c
_atom_type_scat_source
C 0.0033 0.0016 2.3100 20.8439 1.0200 10.2075 1.5886 0.5687 0.8650 51.6512 0.2156 'International Tables Vol C 4.2.6.8 and 6.1.1.4'
H 0.0000 0.0000 0.4930 10.5109 0.3229 26.1257 0.1402 3.1424 0.0408 57.7998 0.0030 'International Tables Vol C 4.2.6.8 and 6.1.1.4'
O 0.0106 0.0060 3.0485 13.2771 2.2868 5.7011 1.5463 0.3239 0.8670 32.9089 0.2508 'International Tables Vol C 4.2.6.8 and 6.1.1.4'
Cl 0.1484 0.1585 11.4604 0.0104 7.1964 1.1662 6.2556 18.5194 1.6455 47.7784 -9.5574 'International Tables Vol C 4.2.6.8 and 6.1.1.4'
Ti 0.2776 0.4457 9.7595 7.8508 7.3558 0.5000 1.6991 35.6338 1.9021 116.1050 1.2807 'International Tables Vol C 4.2.6.8 and 6.1.1.4'
Sn -0.6537 1.4246 19.1889 5.8303 19.1005 0.5031 4.4585 26.8909 2.4663 83.9572 4.7821 'International Tables Vol C 4.2.6.8 and 6.1.1.4'

loop_
_geom_angle_atom_site_label_1
_geom_angle_site_symmetry_1
_geom_angle_atom_site_label_2
_geom_angle_site_symmetry_2
_geom_angle_atom_site_label_3
_geom_angle_site_symmetry_3
_geom_angle
_geom_angle_publ_flag
C2 . C1 . O1 . 110.9(5) yes
C2 . C1 . H12 . 110.0 no
O1 . C1 . H12 . 109.7 no
C2 . C1 . H11 . 108.7 no
O1 . C1 . H11 . 108.8 no
H12 . C1 . H11 . 108.6 no
C1 . C2 . H23 . 109.8 no
C1 . C2 . H22 . 109.2 no
H23 . C2 . H22 . 109.9 no
C1 . C2 . H21 . 109.5 no
H23 . C2 . H21 . 109.2 no
H22 . C2 . H21 . 109.2 no
C4 . C3 . O2 . 110.9(6) yes
C4 . C3 . H31 . 109.5 no
O2 . C3 . H31 . 109.7 no
C4 . C3 . H32 . 109.3 no
O2 . C3 . H32 . 109.1 no
H31 . C3 . H32 . 108.4 no
C3 . C4 . H41 . 109.9 no
C3 . C4 . H43 . 108.6 no
H41 . C4 . H43 . 109.7 no
C3 . C4 . H42 . 109.2 no
H41 . C4 . H42 . 109.8 no
H43 . C4 . H42 . 109.7 no
C6 . C5 . O3 . 111.6(5) yes
C6 . C5 . H51 . 109.9 no
O3 . C5 . H51 . 108.2 no
C6 . C5 . H52 . 107.5 no
O3 . C5 . H52 . 109.3 no
H51 . C5 . H52 . 110.4 no
C5 . C6 . H63 . 109.5 no
C5 . C6 . H61 . 109.3 no
H63 . C6 . H61 . 110.1 no
C5 . C6 . H62 . 109.1 no
H63 . C6 . H62 . 108.8 no
H61 . C6 . H62 . 109.8 no
C8 . C7 . O4 . 110.4(5) yes
C8 . C7 . H71 . 109.1 no
O4 . C7 . H71 . 108.3 no
C8 . C7 . H72 . 110.6 no
O4 . C7 . H72 . 109.1 no
H71 . C7 . H72 . 109.3 no
C7 . C8 . H83 . 109.5 no
C7 . C8 . H81 . 109.8 no
H83 . C8 . H81 . 110.7 no
C7 . C8 . H82 . 108.6 no
H83 . C8 . H82 . 109.1 no
H81 . C8 . H82 . 109.2 no
C10 . C9 . O5 . 111.8(7) yes
C10 . C9 . H91 . 108.3 no
O5 . C9 . H91 . 108.7 no
C10 . C9 . H92 . 109.8 no
O5 . C9 . H92 . 108.8 no
H91 . C9 . H92 . 109.3 no
C9 . C10 . H103 . 106.4 no
C9 . C10 . H101 . 111.7 no
H103 . C10 . H101 . 109.5 no
C9 . C10 . H102 . 110.2 no
H103 . C10 . H102 . 109.6 no
H101 . C10 . H102 . 109.3 no
C12 . C11 . O6 . 111.8(5) yes
C12 . C11 . H112 . 108.9 no
O6 . C11 . H112 . 109.1 no
C12 . C11 . H111 . 109.0 no
O6 . C11 . H111 . 108.8 no
H112 . C11 . H111 . 109.2 no
C11 . C12 . H123 . 109.6 no
C11 . C12 . H121 . 109.4 no
H123 . C12 . H121 . 110.0 no
C11 . C12 . H122 . 108.9 no
H123 . C12 . H122 . 109.2 no
H121 . C12 . H122 . 109.7 no
C14 . C13 . O7 . 126.2(10) yes
C14 . C13 . H132 . 103.1 no
O7 . C13 . H132 . 103.4 no
C14 . C13 . H131 . 106.8 no
O7 . C13 . H131 . 107.0 no
H132 . C13 . H131 . 109.6 no
C13 . C14 . H142 . 108.1 no
C13 . C14 . H143 . 112.0 no
H142 . C14 . H143 . 109.4 no
C13 . C14 . H141 . 108.2 no
H142 . C14 . H141 . 109.5 no
H143 . C14 . H141 . 109.6 no
C1 . O1 . Sn1 . 125.7(3) yes
C1 . O1 . Ti1 . 125.0(3) yes
Sn1 . O1 . Ti1 . 108.72(15) yes
C3 . O2 . Sn1 . 124.5(3) yes
C3 . O2 . Ti1 . 129.3(3) yes
Sn1 . O2 . Ti1 . 106.10(14) yes
C5 . O3 . Ti1 . 127.1(3) yes
C5 . O3 . H3 . 110.2 no
Ti1 . O3 . H3 . 104.8 no
C7 . O4 . Ti1 . 126.6(3) yes
C7 . O4 . H4 . 111.1 no
Ti1 . O4 . H4 . 113.4 no
C9 . O5 . Ti1 . 138.0(5) yes
C11 . O6 . Ti1 . 178.4(4) yes
O1 . Sn1 . O2 . 71.43(12) yes
O1 . Sn1 . Ti1 . 34.66(9) yes
O2 . Sn1 . Ti1 . 37.03(8) yes
O1 . Sn1 . Cl3 . 88.23(9) yes
O2 . Sn1 . Cl3 . 87.76(9) yes
Ti1 . Sn1 . Cl3 . 90.78(3) yes
O1 . Sn1 . Cl4 . 88.46(10) yes
O2 . Sn1 . Cl4 . 89.06(9) yes
Ti1 . Sn1 . Cl4 . 85.22(4) yes
Cl3 . Sn1 . Cl4 . 176.00(4) yes
O1 . Sn1 . Cl2 . 94.87(10) yes
O2 . Sn1 . Cl2 . 166.29(9) yes
Ti1 . Sn1 . Cl2 . 129.36(5) yes
Cl3 . Sn1 . Cl2 . 91.34(5) yes
Cl4 . Sn1 . Cl2 . 91.18(6) yes
O1 . Sn1 . Cl1 . 168.23(10) yes
O2 . Sn1 . Cl1 . 96.81(9) yes
Ti1 . Sn1 . Cl1 . 133.61(4) yes
Cl3 . Sn1 . Cl1 . 91.64(5) yes
Cl4 . Sn1 . Cl1 . 91.14(5) yes
Cl2 . Sn1 . Cl1 . 96.89(6) yes
O3 . Ti1 . Sn1 . 84.31(9) yes
O3 . Ti1 . O2 . 78.68(13) yes
Sn1 . Ti1 . O2 . 36.87(9) yes
O3 . Ti1 . O4 . 79.73(13) yes
Sn1 . Ti1 . O4 . 125.08(10) yes
O2 . Ti1 . O4 . 88.34(13) yes
O3 . Ti1 . O1 . 86.79(13) yes
Sn1 . Ti1 . O1 . 36.62(9) yes
O2 . Ti1 . O1 . 73.22(13) yes
O4 . Ti1 . O1 . 159.04(13) yes
O3 . Ti1 . O5 . 85.64(17) yes
Sn1 . Ti1 . O5 . 132.96(15) yes
O2 . Ti1 . O5 . 161.87(17) yes
O4 . Ti1 . O5 . 97.84(18) yes
O1 . Ti1 . O5 . 97.05(17) yes
O3 . Ti1 . O6 . 171.24(16) yes
Sn1 . Ti1 . O6 . 97.26(13) yes
O2 . Ti1 . O6 . 97.37(16) yes
O4 . Ti1 . O6 . 92.41(15) yes
O1 . Ti1 . O6 . 99.63(15) yes
O5 . Ti1 . O6 . 99.37(19) yes
C13 . O7 . H7 . 117.1 no

loop_
_geom_bond_atom_site_label_1
_geom_bond_site_symmetry_1
_geom_bond_atom_site_label_2
_geom_bond_site_symmetry_2
_geom_bond_distance
_geom_bond_publ_flag
C1 . C2 . 1.504(9) yes
C1 . O1 . 1.438(6) yes
C1 . H12 . 0.978 no
C1 . H11 . 0.974 no
C2 . H23 . 0.963 no
C2 . H22 . 0.959 no
C2 . H21 . 0.961 no
C3 . C4 . 1.462(10) yes
C3 . O2 . 1.443(6) yes
C3 . H31 . 0.968 no
C3 . H32 . 0.973 no
C4 . H41 . 0.961 no
C4 . H43 . 0.970 no
C4 . H42 . 0.964 no
C5 . C6 . 1.486(9) yes
C5 . O3 . 1.431(6) yes
C5 . H51 . 0.981 no
C5 . H52 . 0.981 no
C6 . H63 . 0.961 no
C6 . H61 . 0.960 no
C6 . H62 . 0.958 no
C7 . C8 . 1.497(8) yes
C7 . O4 . 1.450(6) yes
C7 . H71 . 0.967 no
C7 . H72 . 0.965 no
C8 . H83 . 0.960 no
C8 . H81 . 0.965 no
C8 . H82 . 0.954 no
C9 . C10 . 1.446(8) yes
C9 . O5 . 1.418(8) yes
C9 . H91 . 0.950 no
C9 . H92 . 0.949 no
C10 . H103 . 0.949 no
C10 . H101 . 0.949 no
C10 . H102 . 0.950 no
C11 . C12 . 1.498(8) yes
C11 . O6 . 1.406(6) yes
C11 . H112 . 0.977 no
C11 . H111 . 0.973 no
C12 . H123 . 0.960 no
C12 . H121 . 0.963 no
C12 . H122 . 0.962 no
C13 . C14 . 1.435(8) yes
C13 . O7 . 1.305(10) yes
C13 . H132 . 0.949 no
C13 . H131 . 0.951 no
C14 . H142 . 0.948 no
C14 . H143 . 0.951 no
C14 . H141 . 0.949 no
O1 . Sn1 . 2.093(3) yes
O1 . Ti1 . 1.995(3) yes
O2 . Sn1 . 2.075(3) yes
O2 . Ti1 . 2.083(3) yes
O3 . Ti1 . 2.177(3) yes
O3 . H3 . 0.827 no
O4 . Ti1 . 2.053(3) yes
O4 . H4 . 0.824 no
O5 . Ti1 . 1.768(4) yes
O6 . Ti1 . 1.762(4) yes
Sn1 . Ti1 . 3.3229(9) yes
Sn1 . Cl3 . 2.4385(12) yes
Sn1 . Cl4 . 2.4263(13) yes
Sn1 . Cl2 . 2.3751(14) yes
Sn1 . Cl1 . 2.3696(13) yes
O7 . H7 . 0.823 no

loop_
_geom_hbond_atom_site_label_D
_geom_hbond_site_symmetry_D
_geom_hbond_atom_site_label_H
_geom_hbond_site_symmetry_H
_geom_hbond_atom_site_label_A
_geom_hbond_site_symmetry_A
_geom_hbond_angle_DHA
_geom_hbond_distance_DH
_geom_hbond_distance_HA
_geom_hbond_distance_DA
_geom_hbond_publ_flag
O4 . H4 . O7 . 168 0.82 1.75 2.559(11) yes
